data_1011381
loop_
_publ_author_name
'Loehberg, K'

_publ_section_title
;
Zur Kenntnis der Ersetzbarkeit von Zink durch Magnesium und umgekehrt
1. Ueber die Mischbarkeit von Mg3 Sb2 und Zn3 Sb2 und die Struktur der
Mischkristalle
;
_journal_coden_ASTM ZPCBAL
_journal_name_full
;
Zeitschrift fuer Physikalische Chemie, Abteilung B: Chemie der
Elementarprozesse, Aufbau der Materie
;
_journal_page_first 381
_journal_page_last 403
_journal_volume 27
_journal_year 1934
_chemical_formula_analytical 'Mg2 Zn Sb2'
_chemical_formula_structural '(Mg1.86 Zn1.14) Sb2'
_chemical_formula_sum 'Mg1.86 Sb2 Zn1.14'
_chemical_name_systematic 'Dimagnesium zinc antimonide (1.86/1.14/2)'
_space_group_IT_number 164
_symmetry_cell_setting trigonal
_symmetry_Int_Tables_number 164
_symmetry_space_group_name_Hall '-P 3 2"'
_symmetry_space_group_name_H-M 'P -3 m 1'
_cell_angle_alpha 90
_cell_angle_beta 90
_cell_angle_gamma 120
_cell_formula_units_Z 1
_cell_length_a 4.428(4)
_cell_length_b 4.428
_cell_length_c 7.185(7)
_cell_volume 122.0
_exptl_crystal_density_meas 4.94
_cod_database_code 1011381

loop_
_symmetry_equiv_pos_as_xyz
x,y,z
-y,x-y,z
y-x,-x,z
-y,-x,z
x,x-y,z
y-x,y,z
-x,-y,-z
y,y-x,-z
x-y,x,-z
y,x,-z
-x,y-x,-z
x-y,-y,-z

loop_
_atom_site_label
_atom_site_type_symbol
_atom_site_symmetry_multiplicity
_atom_site_Wyckoff_symbol
_atom_site_fract_x
_atom_site_fract_y
_atom_site_fract_z
_atom_site_occupancy
_atom_site_attached_hydrogens
_atom_site_calc_flag
Mg1 Mg2+ 1 a 0. 0. 0. 0.62 0 d
Zn1 Zn2+ 1 a 0. 0. 0. 0.38 0 d
Mg2 Mg2+ 2 d 0.3333 0.6667 0.641 0.62 0 d
Zn2 Zn2+ 2 d 0.3333 0.6667 0.641 0.38 0 d
Sb1 Sb3- 2 d 0.3333 0.6667 0.231 1. 0 d

loop_
_atom_type_symbol
_atom_type_oxidation_number
Mg2+ 2.000
Zn2+ 2.000
Sb3- -3.000
